data_7112461
loop_
_publ_author_name
'Huang, Yong-Liang'
'Gong, Yun-Nan'
'Jiang, Long'
'Lu, Tong-Bu'

_publ_section_title
;
 A unique magnesium-based 3D MOF with nanoscale cages and temperature
 dependent selective gas sorption properties.
;
_journal_issue 17
_journal_name_full 'Chemical communications (Cambridge, England)'
_journal_page_first 1753
_journal_page_last 1755
_journal_paper_doi 10.1039/c3cc38730e
_journal_volume 49
_journal_year 2013
_chemical_formula_moiety
;
Mg16(C20H6O8)8(H2O)8(H2O)16(C4H8O2)8 (H2O)13 (C3H7NO)26
;
_chemical_formula_sum 'C270 H368 Mg16 N26 O143'
_chemical_formula_weight 6654.86
_chemical_name_systematic
;
?
;
_space_group_IT_number 229
_symmetry_cell_setting cubic
_symmetry_space_group_name_Hall '-I 4 2 3'
_symmetry_space_group_name_H-M 'I m -3 m'
_atom_sites_solution_hydrogens geom
_atom_sites_solution_primary direct
_atom_sites_solution_secondary difmap
_audit_creation_method SHELXL-97
_cell_angle_alpha 90.00
_cell_angle_beta 90.00
_cell_angle_gamma 90.00
_cell_formula_units_Z 6
_cell_length_a 35.19380(10)
_cell_length_b 35.19380(10)
_cell_length_c 35.19380(10)
_cell_measurement_reflns_used 36463
_cell_measurement_temperature 150(2)
_cell_measurement_theta_max 65.1188
_cell_measurement_theta_min 3.0732
_cell_volume 43591.2(2)
_computing_cell_refinement
;
CrysAlisPro, Agilent Technologies,
Version 1.171.35.19 (release 27-10-2011 CrysAlis171 .NET)
(compiled Oct 27 2011,15:02:11)
;
_computing_data_collection
;
CrysAlisPro, Agilent Technologies,
Version 1.171.35.19 (release 27-10-2011 CrysAlis171 .NET)
(compiled Oct 27 2011,15:02:11)
;
_computing_data_reduction
;
CrysAlisPro, Agilent Technologies,
Version 1.171.35.19 (release 27-10-2011 CrysAlis171 .NET)
(compiled Oct 27 2011,15:02:11)
;
_computing_structure_refinement 'SHELXL-97 (Sheldrick, 1997)'
_computing_structure_solution 'SHELXS-97 (Sheldrick, 1990)'
_diffrn_ambient_temperature 150(2)
_diffrn_detector_area_resol_mean 10.5058
_diffrn_measured_fraction_theta_full 0.905
_diffrn_measured_fraction_theta_max 0.906
_diffrn_measurement_device_type 'Xcalibur, Atlas, Gemini ultra'
_diffrn_measurement_method 'omega scans'
_diffrn_radiation_monochromator mirror
_diffrn_radiation_source 'Enhance Ultra (Cu) X-ray Source'
_diffrn_radiation_type CuK\a
_diffrn_radiation_wavelength 1.54178
_diffrn_reflns_av_R_equivalents 0.0727
_diffrn_reflns_av_sigmaI/netI 0.1188
_diffrn_reflns_limit_h_max 24
_diffrn_reflns_limit_h_min -37
_diffrn_reflns_limit_k_max 41
_diffrn_reflns_limit_k_min -20
_diffrn_reflns_limit_l_max 25
_diffrn_reflns_limit_l_min -34
_diffrn_reflns_number 85861
_diffrn_reflns_theta_full 65.22
_diffrn_reflns_theta_max 65.22
_diffrn_reflns_theta_min 7.34
_exptl_absorpt_coefficient_mu 1.352
_exptl_absorpt_correction_T_max 0.7200
_exptl_absorpt_correction_T_min 0.6417
_exptl_absorpt_correction_type multi-scan
_exptl_absorpt_process_details
;
CrysAlisPro, Agilent Technologies,
Version 1.171.35.19 (release 27-10-2011 CrysAlis171 .NET)
(compiled Oct 27 2011,15:02:11)
Empirical absorption correction using spherical harmonics,
implemented in SCALE3 ABSPACK scaling algorithm.
;
_exptl_crystal_colour yellow
_exptl_crystal_density_diffrn 1.521
_exptl_crystal_density_method 'not measured'
_exptl_crystal_description block
_exptl_crystal_F_000 21036
_exptl_crystal_size_max 0.36
_exptl_crystal_size_mid 0.32
_exptl_crystal_size_min 0.26
_platon_squeeze_details
;
Approximately 40.2% of the unit cell volume comprises a large region
of disordered solvent which could not be modelled as discrete atomic sites.
We employed PLATON SQUEEZE to calculate the contribution to
the diffraction from the solvent region and thereby produced
a set of solvent-free diffraction intensities.
SQUEEZE estimated a total count of 5742 electrons per asymmetric unit,
which were assigned to be 13 water and 26 DMF molecules per unit cell.
The final formula was calculated from the TGA combined
with elemental analysis data.
;
_refine_diff_density_max 0.396
_refine_diff_density_min -0.401
_refine_diff_density_rms 0.077
_refine_ls_extinction_coef 0.000110(14)
_refine_ls_extinction_expression Fc^*^=kFc[1+0.001xFc^2^\l^3^/sin(2\q)]^-1/4^
_refine_ls_extinction_method SHELXL
_refine_ls_goodness_of_fit_ref 1.008
_refine_ls_hydrogen_treatment mixed
_refine_ls_matrix_type full
_refine_ls_number_parameters 224
_refine_ls_number_reflns 3203
_refine_ls_number_restraints 13
_refine_ls_restrained_S_all 1.010
_refine_ls_R_factor_all 0.1712
_refine_ls_R_factor_gt 0.1487
_refine_ls_shift/su_max 0.000
_refine_ls_shift/su_mean 0.000
_refine_ls_structure_factor_coef Fsqd
_refine_ls_weighting_details 'calc w=1/[\s^2^(Fo^2^)+(0.0001P)^2^+459.4681P] where P=(Fo^2^+2Fc^2^)/3'
_refine_ls_weighting_scheme calc
_refine_ls_wR_factor_gt 0.2497
_refine_ls_wR_factor_ref 0.2602
_reflns_number_gt 2348
_reflns_number_total 3203
_reflns_threshold_expression >2sigma(I)
_cod_duplicate_entry 7108876
_cod_data_source_file c3cc38730e.txt
_cod_data_source_block 1
_cod_database_code 7112461

loop_
_symmetry_equiv_pos_as_xyz
'x, y, z'
'-x, -y, z'
'-x, y, -z'
'x, -y, -z'
'z, x, y'
'z, -x, -y'
'-z, -x, y'
'-z, x, -y'
'y, z, x'
'-y, z, -x'
'y, -z, -x'
'-y, -z, x'
'y, x, -z'
'-y, -x, -z'
'y, -x, z'
'-y, x, z'
'x, z, -y'
'-x, z, y'
'-x, -z, -y'
'x, -z, y'
'z, y, -x'
'z, -y, x'
'-z, y, x'
'-z, -y, -x'
'x+1/2, y+1/2, z+1/2'
'-x+1/2, -y+1/2, z+1/2'
'-x+1/2, y+1/2, -z+1/2'
'x+1/2, -y+1/2, -z+1/2'
'z+1/2, x+1/2, y+1/2'
'z+1/2, -x+1/2, -y+1/2'
'-z+1/2, -x+1/2, y+1/2'
'-z+1/2, x+1/2, -y+1/2'
'y+1/2, z+1/2, x+1/2'
'-y+1/2, z+1/2, -x+1/2'
'y+1/2, -z+1/2, -x+1/2'
'-y+1/2, -z+1/2, x+1/2'
'y+1/2, x+1/2, -z+1/2'
'-y+1/2, -x+1/2, -z+1/2'
'y+1/2, -x+1/2, z+1/2'
'-y+1/2, x+1/2, z+1/2'
'x+1/2, z+1/2, -y+1/2'
'-x+1/2, z+1/2, y+1/2'
'-x+1/2, -z+1/2, -y+1/2'
'x+1/2, -z+1/2, y+1/2'
'z+1/2, y+1/2, -x+1/2'
'z+1/2, -y+1/2, x+1/2'
'-z+1/2, y+1/2, x+1/2'
'-z+1/2, -y+1/2, -x+1/2'
'-x, -y, -z'
'x, y, -z'
'x, -y, z'
'-x, y, z'
'-z, -x, -y'
'-z, x, y'
'z, x, -y'
'z, -x, y'
'-y, -z, -x'
'y, -z, x'
'-y, z, x'
'y, z, -x'
'-y, -x, z'
'y, x, z'
'-y, x, -z'
'y, -x, -z'
'-x, -z, y'
'x, -z, -y'
'x, z, y'
'-x, z, -y'
'-z, -y, x'
'-z, y, -x'
'z, -y, -x'
'z, y, x'
'-x+1/2, -y+1/2, -z+1/2'
'x+1/2, y+1/2, -z+1/2'
'x+1/2, -y+1/2, z+1/2'
'-x+1/2, y+1/2, z+1/2'
'-z+1/2, -x+1/2, -y+1/2'
'-z+1/2, x+1/2, y+1/2'
'z+1/2, x+1/2, -y+1/2'
'z+1/2, -x+1/2, y+1/2'
'-y+1/2, -z+1/2, -x+1/2'
'y+1/2, -z+1/2, x+1/2'
'-y+1/2, z+1/2, x+1/2'
'y+1/2, z+1/2, -x+1/2'
'-y+1/2, -x+1/2, z+1/2'
'y+1/2, x+1/2, z+1/2'
'-y+1/2, x+1/2, -z+1/2'
'y+1/2, -x+1/2, -z+1/2'
'-x+1/2, -z+1/2, y+1/2'
'x+1/2, -z+1/2, -y+1/2'
'x+1/2, z+1/2, y+1/2'
'-x+1/2, z+1/2, -y+1/2'
'-z+1/2, -y+1/2, x+1/2'
'-z+1/2, y+1/2, -x+1/2'
'z+1/2, -y+1/2, -x+1/2'
'z+1/2, y+1/2, x+1/2'

loop_
_atom_site_label
_atom_site_type_symbol
_atom_site_fract_x
_atom_site_fract_y
_atom_site_fract_z
_atom_site_U_iso_or_equiv
_atom_site_adp_type
_atom_site_occupancy
_atom_site_symmetry_multiplicity
_atom_site_calc_flag
_atom_site_refinement_flags
_atom_site_disorder_group
Mg1 Mg 0.3847(4) 0.3847(4) 0.1693(4) 0.053(3) Uani 0.50 2 d SPD 1
O1W O 0.4207(9) 0.4207(9) 0.196(3) 0.094(6) Uani 0.50 2 d SPD 1
Mg2 Mg 0.33675(12) 0.33675(12) 0.09375(17) 0.0694(16) Uani 0.50 2 d SPD 1
O2W O 0.3445(3) 0.3445(3) 0.1517(4) 0.058(4) Uani 0.50 2 d SPD 1
O3W O 0.3382(6) 0.2776(4) 0.1017(5) 0.071(5) Uani 0.25 1 d P 1
O8 O 0.32852(18) 0.32852(18) 0.0392(2) 0.109(3) Uani 1 2 d SD 1
C13 C 0.3484(3) 0.2983(3) 0.0179(2) 0.120(3) Uani 1 1 d D 1
H13A H 0.3753 0.2986 0.0262 0.143 Uiso 1 1 calc R 1
H13B H 0.3376 0.2737 0.0262 0.143 Uiso 1 1 calc R 1
Mg1' Mg 0.3906(4) 0.3906(4) 0.1734(4) 0.053(3) Uani 0.50 2 d SPD 2
O1' O 0.4278(9) 0.4278(9) 0.196(3) 0.094(6) Uani 0.50 2 d SPD 2
Mg2' Mg 0.31925(12) 0.31925(12) 0.17283(18) 0.0716(16) Uani 0.50 2 d SPD 2
O2' O 0.3546(3) 0.3546(3) 0.1398(5) 0.063(4) Uani 0.50 2 d SPD 2
O8A O 0.29042(19) 0.29042(19) 0.2122(4) 0.115(5) Uani 1 2 d SD 2
C13B C 0.2961(4) 0.2961(4) 0.2532(4) 0.159(7) Uani 1 2 d SD 2
H13C H 0.3223 0.2907 0.2589 0.239 Uiso 0.50 1 d PR 2
H13D H 0.2908 0.3222 0.2589 0.239 Uiso 0.50 1 d PR 2
C13A C 0.2500 0.2861(3) 0.2139(3) 0.170(8) Uani 1 2 d SD 2
H13E H 0.2390 0.3110 0.2056 0.254 Uiso 0.50 1 d PR 2
H13F H 0.2428 0.2737 0.1815 0.254 Uiso 0.50 1 d PR 2
C1 C 0.3545(2) 0.4272(2) 0.10271(19) 0.082(2) Uani 1 1 d . .
C2 C 0.3532(2) 0.4649(2) 0.08084(16) 0.086(2) Uani 1 1 d . .
C3 C 0.3511(3) 0.46432(16) 0.04052(16) 0.100(3) Uani 1 1 d . .
C4 C 0.3517(3) 0.42985(17) 0.01881(18) 0.119(4) Uani 1 1 d . .
H4 H 0.3521 0.4062 0.0319 0.143 Uiso 1 1 calc R .
C5 C 0.3544(3) 0.5000 0.0999(2) 0.084(3) Uani 1 2 d S .
H5 H 0.3561 0.5000 0.1268 0.100 Uiso 1 2 calc SR .
C6 C 0.3514(3) 0.5000 0.01985(18) 0.078(3) Uani 1 2 d S .
C7 C 0.39721(18) 0.3109(2) 0.21304(18) 0.0694(17) Uani 1 1 d . .
C8 C 0.41964(18) 0.28733(18) 0.23831(15) 0.0647(16) Uani 1 1 d . .
C9 C 0.45869(17) 0.28711(17) 0.23689(16) 0.0618(15) Uani 1 1 d . .
C10 C 0.48119(16) 0.31149(18) 0.21240(15) 0.0647(16) Uani 1 1 d . .
H10 H 0.4683 0.3282 0.1956 0.078 Uiso 1 1 calc R .
C11 C 0.47911(19) 0.26345(19) 0.26345(19) 0.059(2) Uani 1 2 d S .
C12 C 0.4003(2) 0.26130(17) 0.26130(17) 0.062(2) Uani 1 2 d S .
H12 H 0.3734 0.2592 0.2592 0.074 Uiso 1 2 calc SR .
O1 O 0.37265(14) 0.42978(13) 0.13414(13) 0.0829(14) Uani 1 1 d D .
O2 O 0.33450(14) 0.40018(16) 0.09148(16) 0.0934(16) Uani 1 1 d . .
O3 O 0.40428(11) 0.34532(12) 0.20797(11) 0.0645(11) Uani 1 1 d D .
O4 O 0.36756(16) 0.29331(15) 0.19552(16) 0.0996(18) Uani 1 1 d . .
O3' O 0.2724(5) 0.3353(6) 0.1364(6) 0.096(7) Uani 0.25 1 d P 2

loop_
_atom_site_aniso_label
_atom_site_aniso_U_11
_atom_site_aniso_U_22
_atom_site_aniso_U_33
_atom_site_aniso_U_23
_atom_site_aniso_U_13
_atom_site_aniso_U_12
Mg1 0.057(3) 0.057(3) 0.047(3) -0.004(3) -0.004(3) -0.008(4)
O1W 0.095(10) 0.095(10) 0.093(6) -0.008(14) -0.008(14) -0.061(12)
Mg2 0.069(2) 0.069(2) 0.071(4) 0.003(2) 0.003(2) -0.010(3)
O2W 0.056(5) 0.056(5) 0.063(10) -0.005(5) -0.005(5) -0.007(7)
O3W 0.119(15) 0.036(8) 0.057(10) 0.010(7) -0.011(9) -0.014(8)
O8 0.120(4) 0.120(4) 0.089(5) -0.006(4) -0.006(4) 0.025(5)
C13 0.118(7) 0.150(8) 0.091(6) 0.007(5) -0.013(5) -0.005(6)
Mg1' 0.057(3) 0.057(3) 0.047(3) -0.004(3) -0.004(3) -0.008(4)
O1' 0.095(10) 0.095(10) 0.093(6) -0.008(14) -0.008(14) -0.061(12)
Mg2' 0.070(2) 0.070(2) 0.074(4) -0.003(2) -0.003(2) -0.006(3)
O2' 0.059(6) 0.059(6) 0.072(10) 0.009(5) 0.009(5) -0.009(7)
O8A 0.116(6) 0.122(6) 0.113(13) 0.019(7) 0.013(7) 0.024(8)
C13B 0.163(11) 0.153(11) 0.143(14) 0.023(10) 0.033(10) 0.029(13)
C13A 0.170(13) 0.165(12) 0.160(12) 0.031(14) 0.028(10) 0.028(10)
C1 0.104(6) 0.085(5) 0.058(4) 0.020(4) -0.009(4) 0.008(4)
C2 0.136(7) 0.084(5) 0.038(3) 0.025(3) 0.016(4) 0.018(4)
C3 0.231(10) 0.034(3) 0.035(3) 0.008(2) 0.004(4) 0.003(4)
C4 0.270(12) 0.035(3) 0.052(3) -0.002(3) -0.002(5) -0.007(5)
C5 0.130(9) 0.080(7) 0.040(4) 0.000 -0.015(5) 0.000
C6 0.189(11) 0.026(3) 0.020(3) 0.000 -0.010(5) 0.000
C7 0.067(4) 0.081(5) 0.061(4) 0.004(3) -0.008(3) -0.006(3)
C8 0.068(4) 0.081(4) 0.045(3) 0.017(3) 0.001(3) 0.000(3)
C9 0.066(4) 0.063(4) 0.056(3) 0.011(3) 0.007(3) -0.004(3)
C10 0.067(3) 0.078(4) 0.049(3) 0.028(3) -0.001(3) -0.015(3)
C11 0.036(4) 0.071(3) 0.071(3) 0.034(4) -0.007(3) -0.007(3)
C12 0.053(4) 0.066(3) 0.066(3) 0.017(4) -0.007(3) -0.007(3)
O1 0.099(3) 0.083(3) 0.067(3) 0.009(2) -0.003(3) 0.012(3)
O2 0.087(3) 0.091(4) 0.102(4) 0.028(3) -0.018(3) -0.015(3)
O3 0.061(2) 0.061(2) 0.071(3) 0.000(2) -0.002(2) 0.006(2)
O4 0.103(4) 0.094(4) 0.102(4) 0.031(3) -0.032(3) -0.030(3)
O3' 0.059(10) 0.119(16) 0.111(16) 0.071(13) 0.022(10) 0.017(10)

loop_
_atom_type_symbol
_atom_type_description
_atom_type_scat_dispersion_real
_atom_type_scat_dispersion_imag
_atom_type_scat_source
C C 0.0181 0.0091 'International Tables Vol C Tables 4.2.6.8 and 6.1.1.4'
H H 0.0000 0.0000 'International Tables Vol C Tables 4.2.6.8 and 6.1.1.4'
N N 0.0311 0.0180 'International Tables Vol C Tables 4.2.6.8 and 6.1.1.4'
O O 0.0492 0.0322 'International Tables Vol C Tables 4.2.6.8 and 6.1.1.4'
Mg Mg 0.1719 0.1771 'International Tables Vol C Tables 4.2.6.8 and 6.1.1.4'

loop_
_geom_angle_atom_site_label_1
_geom_angle_atom_site_label_2
_geom_angle_atom_site_label_3
_geom_angle
_geom_angle_site_symmetry_1
_geom_angle_site_symmetry_3
O1W Mg1 O1 86(2) . 62
O1W Mg1 O1 86(2) . .
O1 Mg1 O1 87.5(5) 62 .
O1W Mg1 O3 85(2) . .
O1 Mg1 O3 90.05(19) 62 .
O1 Mg1 O3 170.2(11) . .
O1W Mg1 O3 85(2) . 62
O1 Mg1 O3 170.2(11) 62 62
O1 Mg1 O3 90.05(19) . 62
O3 Mg1 O3 90.8(5) . 62
O1W Mg1 O2W 169(3) . .
O1 Mg1 O2W 101.7(6) 62 .
O1 Mg1 O2W 101.7(6) . .
O3 Mg1 O2W 88.1(7) . .
O3 Mg1 O2W 88.1(7) 62 .
O8 Mg2 O2W 178.7(6) . .
O8 Mg2 O3W 89.3(5) . .
O2W Mg2 O3W 89.8(5) . .
O8 Mg2 O3W 89.3(5) . 62
O2W Mg2 O3W 89.8(5) . 62
O3W Mg2 O3W 91.8(11) . 62
O8 Mg2 O2 96.2(3) . 62
O2W Mg2 O2 84.7(3) . 62
O3W Mg2 O2 86.8(6) . 62
O3W Mg2 O2 174.3(6) 62 62
O8 Mg2 O2 96.2(3) . .
O2W Mg2 O2 84.7(3) . .
O3W Mg2 O2 174.3(6) . .
O3W Mg2 O2 86.8(6) 62 .
O2 Mg2 O2 94.0(3) 62 .
Mg2 O2W Mg1 117.9(7) . .
C13 O8 C13 115.1(9) 62 .
C13 O8 Mg2 122.2(4) 62 .
C13 O8 Mg2 122.2(4) . .
C13 C13 O8 120.5(4) 50 .
C13 C13 H13A 107.2 50 .
O8 C13 H13A 107.2 . .
C13 C13 H13B 107.2 50 .
O8 C13 H13B 107.2 . .
H13A C13 H13B 106.8 . .
O1' Mg1' O1 92(2) . 62
O1' Mg1' O1 92(2) . .
O1 Mg1' O1 87.7(5) 62 .
O1' Mg1' O3 96(2) . .
O1 Mg1' O3 90.14(19) 62 .
O1 Mg1' O3 171.3(11) . .
O1' Mg1' O3 96(2) . 62
O1 Mg1' O3 171.3(11) 62 62
O1 Mg1' O3 90.14(19) . 62
O3 Mg1' O3 90.7(5) . 62
O1' Mg1' O2' 170(3) . .
O1 Mg1' O2' 81.0(6) 62 .
O1 Mg1' O2' 81.0(6) . .
O3 Mg1' O2' 90.3(7) . .
O3 Mg1' O2' 90.3(7) 62 .
O8A Mg2' O4 85.8(3) . 62
O8A Mg2' O4 85.8(3) . .
O4 Mg2' O4 124.4(4) 62 .
O8A Mg2' O2' 169.5(7) . .
O4 Mg2' O2' 89.3(3) 62 .
O4 Mg2' O2' 89.3(3) . .
O8A Mg2' O3' 99.0(5) . .
O4 Mg2' O3' 71.3(7) 62 .
O4 Mg2' O3' 164.0(7) . .
O2' Mg2' O3' 88.2(6) . .
O8A Mg2' O3' 99.0(5) . 62
O4 Mg2' O3' 164.0(7) 62 62
O4 Mg2' O3' 71.3(7) . 62
O2' Mg2' O3' 88.2(6) . 62
O3' Mg2' O3' 92.8(14) . 62
Mg2' O2' Mg1' 113.1(9) . .
C13A O8A C13A 77.7(10) . 77
C13A O8A C13B 96.3(10) . .
C13A O8A C13B 96.3(10) 77 .
C13A O8A Mg2' 126.0(8) . .
C13A O8A Mg2' 126.0(8) 77 .
C13B O8A Mg2' 122.9(9) . .
O8A C13B H13C 108.0 . .
O8A C13B H13D 108.0 . .
H13C C13B H13D 109.6 . .
O8A C13A O8A 168.0(14) 81 .
O8A C13A C13A 51.2(5) 81 81
O8A C13A C13A 137.1(6) . 81
O8A C13A C13A 137.1(6) 81 77
O8A C13A C13A 51.2(5) . 77
C13A C13A C13A 120.0 81 77
O8A C13A H13E 63.2 81 .
O8A C13A H13E 106.2 . .
C13A C13A H13E 86.2 81 .
C13A C13A H13E 153.1 77 .
O8A C13A H13F 73.4 81 .
O8A C13A H13F 101.6 . .
C13A C13A H13F 120.2 81 .
C13A C13A H13F 84.1 77 .
H13E C13A H13F 87.7 . .
O2 C1 O1 127.6(7) . .
O2 C1 C2 118.9(6) . .
O1 C1 C2 112.7(7) . .
C5 C2 C3 119.3(6) . .
C5 C2 C1 121.3(6) . .
C3 C2 C1 119.4(6) . .
C2 C3 C4 122.9(6) . .
C2 C3 C6 119.2(6) . .
C4 C3 C6 117.7(5) . .
C4 C4 C3 122.2(3) 50 .
C4 C4 H4 118.9 50 .
C3 C4 H4 118.9 . .
C2 C5 C2 123.0(8) 51_565 .
C2 C5 H5 118.5 51_565 .
C2 C5 H5 118.5 . .
C6 C6 C3 120.1(3) 50 51_565
C6 C6 C3 120.1(3) 50 .
C3 C6 C3 119.8(6) 51_565 .
O3 C7 O4 121.9(6) . .
O3 C7 C8 122.3(6) . .
O4 C7 C8 115.8(6) . .
C9 C8 C12 120.3(6) . .
C9 C8 C7 121.7(5) . .
C12 C8 C7 117.6(6) . .
C8 C9 C11 118.5(5) . .
C8 C9 C10 124.3(5) . .
C11 C9 C10 117.0(5) . .
C10 C10 C9 123.1(3) 52_655 .
C10 C10 H10 118.5 52_655 .
C9 C10 H10 118.5 . .
C9 C11 C9 120.0(7) . 67
C9 C11 C11 119.9(3) . 52_655
C9 C11 C11 119.9(3) 67 52_655
C8 C12 C8 121.3(8) . 67
C8 C12 H12 119.4 . .
C8 C12 H12 119.4 67 .
C1 O1 Mg1' 133.4(7) . .
C1 O1 Mg1 124.6(7) . .
Mg1' O1 Mg1 9.1(11) . .
C1 O2 Mg2 136.9(5) . .
C7 O3 Mg1 132.9(7) . .
C7 O3 Mg1' 142.0(7) . .
Mg1 O3 Mg1' 9.1(11) . .
C7 O4 Mg2' 126.8(5) . .

loop_
_geom_bond_atom_site_label_1
_geom_bond_atom_site_label_2
_geom_bond_distance
_geom_bond_site_symmetry_2
Mg1 O1W 2.019(14) .
Mg1 O1 2.056(9) 62
Mg1 O1 2.056(9) .
Mg1 O3 2.060(8) .
Mg1 O3 2.060(8) 62
Mg1 O2W 2.095(17) .
Mg2 O8 1.962(10) .
Mg2 O2W 2.077(15) .
Mg2 O3W 2.101(15) .
Mg2 O3W 2.101(15) 62
Mg2 O2 2.235(7) 62
Mg2 O2 2.235(7) .
O8 C13 1.478(7) 62
O8 C13 1.478(7) .
C13 C13 1.260(15) 50
C13 H13A 0.9900 .
C13 H13B 0.9900 .
Mg1' O1' 2.019(13) .
Mg1' O1 2.052(9) 62
Mg1' O1 2.052(9) .
Mg1' O3 2.061(8) .
Mg1' O3 2.061(8) 62
Mg1' O2' 2.150(16) .
Mg2' O8A 1.995(12) .
Mg2' O4 2.089(6) 62
Mg2' O4 2.089(6) .
Mg2' O2' 2.107(12) .
Mg2' O3' 2.164(19) .
Mg2' O3' 2.164(19) 62
O8A C13A 1.432(7) .
O8A C13A 1.432(7) 77
O8A C13B 1.470(9) .
C13B H13C 0.9602 .
C13B H13D 0.9585 .
C13A O8A 1.432(7) 81
C13A C13A 1.797(15) 81
C13A C13A 1.797(15) 77
C13A H13E 1.0028 .
C13A H13F 1.2454 .
C1 O2 1.246(9) .
C1 O1 1.281(8) .
C1 C2 1.535(9) .
C2 C5 1.406(8) .
C2 C3 1.421(8) .
C3 C4 1.434(8) .
C3 C6 1.451(6) .
C4 C4 1.324(13) 50
C4 H4 0.9500 .
C5 C2 1.406(8) 51_565
C5 H5 0.9500 .
C6 C6 1.397(12) 50
C6 C3 1.451(6) 51_565
C7 O3 1.250(7) .
C7 O4 1.361(8) .
C7 C8 1.450(8) .
C8 C9 1.375(8) .
C8 C12 1.400(7) .
C9 C11 1.443(7) .
C9 C10 1.451(7) .
C10 C10 1.324(11) 52_655
C10 H10 0.9500 .
C11 C9 1.443(7) 67
C11 C11 1.470(14) 52_655
C12 C8 1.400(7) 67
C12 H12 0.9500 .

loop_
_geom_torsion_atom_site_label_1
_geom_torsion_atom_site_label_2
_geom_torsion_atom_site_label_3
_geom_torsion_atom_site_label_4
_geom_torsion
_geom_torsion_site_symmetry_1
_geom_torsion_site_symmetry_4
O8 Mg2 O2W Mg1 180(4) . .
O3W Mg2 O2W Mg1 134.1(6) . .
O3W Mg2 O2W Mg1 -134.1(6) 62 .
O2 Mg2 O2W Mg1 47.26(17) 62 .
O2 Mg2 O2W Mg1 -47.26(17) . .
O1W Mg1 O2W Mg2 180.00(7) . .
O1 Mg1 O2W Mg2 -44.9(3) 62 .
O1 Mg1 O2W Mg2 44.9(3) . .
O3 Mg1 O2W Mg2 -134.6(2) . .
O3 Mg1 O2W Mg2 134.6(2) 62 .
O2W Mg2 O8 C13 85.7(8) . 62
O3W Mg2 O8 C13 131.6(9) . 62
O3W Mg2 O8 C13 39.8(10) 62 62
O2 Mg2 O8 C13 -141.7(8) 62 62
O2 Mg2 O8 C13 -47.0(8) . 62
O2W Mg2 O8 C13 -85.7(8) . .
O3W Mg2 O8 C13 -39.8(10) . .
O3W Mg2 O8 C13 -131.6(9) 62 .
O2 Mg2 O8 C13 47.0(8) 62 .
O2 Mg2 O8 C13 141.7(8) . .
C13 O8 C13 C13 22.0(12) 62 50
Mg2 O8 C13 C13 -166.0(4) . 50
O8A Mg2' O2' Mg1' 0.000(4) . .
O4 Mg2' O2' Mg1' 62.2(2) 62 .
O4 Mg2' O2' Mg1' -62.2(2) . .
O3' Mg2' O2' Mg1' 133.6(7) . .
O3' Mg2' O2' Mg1' -133.6(7) 62 .
O1' Mg1' O2' Mg2' 180.00(11) . .
O1 Mg1' O2' Mg2' 135.5(2) 62 .
O1 Mg1' O2' Mg2' -135.5(2) . .
O3 Mg1' O2' Mg2' 45.4(2) . .
O3 Mg1' O2' Mg2' -45.4(2) 62 .
O4 Mg2' O8A C13A 66.6(7) 62 .
O4 Mg2' O8A C13A -168.4(8) . .
O2' Mg2' O8A C13A 129.1(7) . .
O3' Mg2' O8A C13A -3.7(10) . .
O3' Mg2' O8A C13A -98.0(10) 62 .
O4 Mg2' O8A C13A 168.4(8) 62 77
O4 Mg2' O8A C13A -66.6(7) . 77
O2' Mg2' O8A C13A -129.1(7) . 77
O3' Mg2' O8A C13A 98.0(10) . 77
O3' Mg2' O8A C13A 3.7(10) 62 77
O4 Mg2' O8A C13B -62.5(2) 62 .
O4 Mg2' O8A C13B 62.5(2) . .
O2' Mg2' O8A C13B 0.000(4) . .
O3' Mg2' O8A C13B -132.8(7) . .
O3' Mg2' O8A C13B 132.8(7) 62 .
Mg2' O8A C13A O8A -11.0(6) . 81
C13A O8A C13A C13A 94.4(5) 77 81
C13B O8A C13A C13A -0.7(9) . 81
Mg2' O8A C13A C13A -139.7(7) . 81
C13B O8A C13A C13A -95.1(8) . 77
Mg2' O8A C13A C13A 125.9(11) . 77
O2 C1 C2 C5 141.6(9) . .
O1 C1 C2 C5 -28.9(12) . .
O2 C1 C2 C3 -38.9(12) . .
O1 C1 C2 C3 150.6(8) . .
C5 C2 C3 C4 176.8(10) . .
C1 C2 C3 C4 -2.6(14) . .
C5 C2 C3 C6 1.9(15) . .
C1 C2 C3 C6 -177.6(9) . .
C2 C3 C4 C4 -176.4(6) . 50
C6 C3 C4 C4 -1.4(12) . 50
C3 C2 C5 C2 0.7(18) . 51_565
C1 C2 C5 C2 -179.9(7) . 51_565
C2 C3 C6 C6 176.6(6) . 50
C4 C3 C6 C6 1.4(12) . 50
C2 C3 C6 C3 -4.4(18) . 51_565
C4 C3 C6 C3 -179.6(8) . 51_565
O3 C7 C8 C9 -48.3(10) . .
O4 C7 C8 C9 132.6(7) . .
O3 C7 C8 C12 139.1(7) . .
O4 C7 C8 C12 -40.0(9) . .
C12 C8 C9 C11 -8.8(10) . .
C7 C8 C9 C11 178.8(7) . .
C12 C8 C9 C10 176.4(6) . .
C7 C8 C9 C10 4.0(10) . .
C8 C9 C10 C10 177.9(5) . 52_655
C11 C9 C10 C10 3.1(7) . 52_655
C8 C9 C11 C9 8.4(12) . 67
C10 C9 C11 C9 -176.4(5) . 67
C8 C9 C11 C11 -178.1(4) . 52_655
C10 C9 C11 C11 -3.0(7) . 52_655
C9 C8 C12 C8 9.3(13) . 67
C7 C8 C12 C8 -178.0(5) . 67
O2 C1 O1 Mg1' 19.1(13) . .
C2 C1 O1 Mg1' -171.4(6) . .
O2 C1 O1 Mg1 16.1(12) . .
C2 C1 O1 Mg1 -174.4(5) . .
O1' Mg1' O1 C1 162(2) . .
O1 Mg1' O1 C1 70.6(10) 62 .
O3 Mg1' O1 C1 -5(4) . .
O3 Mg1' O1 C1 -101.0(8) 62 .
O2' Mg1' O1 C1 -10.7(8) . .
O1' Mg1' O1 Mg1 178(3) . .
O1 Mg1' O1 Mg1 86(3) 62 .
O3 Mg1' O1 Mg1 10.6(19) . .
O3 Mg1' O1 Mg1 -85(3) 62 .
O2' Mg1' O1 Mg1 5(2) . .
O1W Mg1 O1 C1 167(2) . .
O1 Mg1 O1 C1 81.2(9) 62 .
O3 Mg1 O1 C1 157(3) . .
O3 Mg1 O1 C1 -108.2(7) 62 .
O2W Mg1 O1 C1 -20.2(8) . .
O1W Mg1 O1 Mg1' 1(3) . .
O1 Mg1 O1 Mg1' -85(3) 62 .
O3 Mg1 O1 Mg1' -9.4(16) . .
O3 Mg1 O1 Mg1' 86(3) 62 .
O2W Mg1 O1 Mg1' 174(3) . .
O1 C1 O2 Mg2 -38.8(13) . .
C2 C1 O2 Mg2 152.3(6) . .
O8 Mg2 O2 C1 -129.0(8) . .
O2W Mg2 O2 C1 52.0(8) . .
O3W Mg2 O2 C1 66(6) . .
O3W Mg2 O2 C1 142.1(9) 62 .
O2 Mg2 O2 C1 -32.3(9) 62 .
O4 C7 O3 Mg1 -11.9(10) . .
C8 C7 O3 Mg1 169.1(5) . .
O4 C7 O3 Mg1' -12.4(12) . .
C8 C7 O3 Mg1' 168.5(5) . .
O1W Mg1 O3 C7 -179(2) . .
O1 Mg1 O3 C7 -93.0(8) 62 .
O1 Mg1 O3 C7 -168(3) . .
O3 Mg1 O3 C7 96.7(8) 62 .
O2W Mg1 O3 C7 8.7(7) . .
O1W Mg1 O3 Mg1' -1(3) . .
O1 Mg1 O3 Mg1' 85(3) 62 .
O1 Mg1 O3 Mg1' 9.4(16) . .
O3 Mg1 O3 Mg1' -86(3) 62 .
O2W Mg1 O3 Mg1' -174(3) . .
O1' Mg1' O3 C7 -175(2) . .
O1 Mg1' O3 C7 -83.4(9) 62 .
O1 Mg1' O3 C7 -8(4) . .
O3 Mg1' O3 C7 87.9(9) 62 .
O2' Mg1' O3 C7 -2.4(9) . .
O1' Mg1' O3 Mg1 -178(4) . .
O1 Mg1' O3 Mg1 -86(3) 62 .
O1 Mg1' O3 Mg1 -10.6(19) . .
O3 Mg1' O3 Mg1 85(3) 62 .
O2' Mg1' O3 Mg1 -5(2) . .
O3 C7 O4 Mg2' -21.4(10) . .
C8 C7 O4 Mg2' 157.7(5) . .
O8A Mg2' O4 C7 -116.0(7) . .
O4 Mg2' O4 C7 -34.1(9) 62 .
O2' Mg2' O4 C7 54.6(7) . .
O3' Mg2' O4 C7 136(2) . .
O3' Mg2' O4 C7 143.0(7) 62 .

loop_
_platon_squeeze_void_nr
_platon_squeeze_void_average_x
_platon_squeeze_void_average_y
_platon_squeeze_void_average_z
_platon_squeeze_void_volume
_platon_squeeze_void_count_electrons
_platon_squeeze_void_content
1 -0.001 -0.002 -0.001 7023 1989 ' '
2 0.500 0.000 0.250 295 147 ' '
3 0.250 0.000 0.500 295 147 ' '
4 0.750 0.000 0.500 295 147 ' '
5 0.499 -0.070 0.498 7023 1989 ' '
6 0.500 0.000 0.750 295 147 ' '
7 0.500 0.250 0.000 295 147 ' '
8 0.000 0.250 0.500 294 147 ' '
9 0.250 0.500 0.000 295 147 ' '
10 0.750 0.500 0.000 295 147 ' '
11 0.000 0.500 0.250 295 147 ' '
12 0.000 0.500 0.750 295 147 ' '
13 0.500 0.750 0.000 294 147 ' '
14 0.000 0.750 0.500 295 147 ' '
